data_7063654
loop_
_publ_author_name
'Moreno-Narv\'aez, Mar\'ia Esther'
'Arenaza-Corona, Antonino'
'Gonz\'alez-Sebasti\'an, Lucero'
'Ram\'irez, Teresa Apan'
'Ortega, Sim\'on Hern\'andez'
'Cruz-Navarro, J. Antonio'
'Al\'i-Torres, Jorge'
'Orjuela, Adri\'an L.'
'Reyes-Marquez, Viviana'
'Lomas-Romero, Leticia'
'Morales-Morales, David'

_publ_section_title
;
 Glycoconjugate Pd(ii) and Cu(ii) complexes of fluorinated N,O Schiff base
 ligands for targeted cancer therapy: synthesis, characterization and in
 vitro cytotoxic activity evaluation
;
_journal_issue 13
_journal_name_full 'New Journal of Chemistry'
_journal_page_first 5187
_journal_page_last 5199
_journal_paper_doi 10.1039/D4NJ05181E
_journal_volume 49
_journal_year 2025
_chemical_formula_moiety 'C28 H18 Cu F6 N2 O4, 3(C H4 O)'
_chemical_formula_sum 'C31 H30 Cu F6 N2 O7'
_chemical_formula_weight 720.11
_space_group_crystal_system triclinic
_space_group_IT_number 2
_space_group_name_Hall '-P 1'
_space_group_name_H-M_alt 'P -1'
_atom_sites_solution_hydrogens mixed
_atom_sites_solution_primary direct
_atom_sites_solution_secondary difmap
_audit_creation_method SHELXL-2019/3
_audit_update_record
;
2024-11-21 deposited with the CCDC.	2025-02-12 downloaded from the CCDC.
;
_cell_angle_alpha 90.8540(10)
_cell_angle_beta 97.3840(10)
_cell_angle_gamma 94.2960(10)
_cell_formula_units_Z 2
_cell_length_a 10.3191(2)
_cell_length_b 11.0834(2)
_cell_length_c 13.8263(3)
_cell_measurement_reflns_used 9871
_cell_measurement_temperature 100(2)
_cell_measurement_theta_max 25.37
_cell_measurement_theta_min 2.33
_cell_volume 1563.32(5)
_computing_cell_refinement 'APEX3 v2018.2 (Bruker, 2018)'
_computing_data_collection 'APEX3 v2018.2 (Bruker, 2018)'
_computing_data_reduction 'SAINT V8.37A  (Bruker, 2018)'
_computing_molecular_graphics 'Ortep-3 Ver 2.02 L.J. Farrugia (1997) J. Appl. Cryst. 30, 565'
_computing_publication_material 'SHELXL-2018/3 (Sheldrick, 2015)'
_computing_structure_refinement 'SHELXL-2019/2 (Sheldrick, 2019)'
_computing_structure_solution 'SHELXS-2018 (Bruker, 2015)'
_diffrn_ambient_temperature 100(2)
_diffrn_detector_area_resol_mean 52.0833
_diffrn_measured_fraction_theta_full 0.999
_diffrn_measured_fraction_theta_max 0.998
_diffrn_measurement_device_type 'Bruker D8 Venture \k-geometry diffractometer 208039-01'
_diffrn_measurement_method \w-scans
_diffrn_radiation_type MoK\a
_diffrn_radiation_wavelength 0.71073
_diffrn_reflns_av_R_equivalents 0.0261
_diffrn_reflns_av_unetI/netI 0.0176
_diffrn_reflns_Laue_measured_fraction_full 0.999
_diffrn_reflns_Laue_measured_fraction_max 0.998
_diffrn_reflns_limit_h_max 12
_diffrn_reflns_limit_h_min -12
_diffrn_reflns_limit_k_max 13
_diffrn_reflns_limit_k_min -13
_diffrn_reflns_limit_l_max 16
_diffrn_reflns_limit_l_min -16
_diffrn_reflns_number 29285
_diffrn_reflns_point_group_measured_fraction_full 0.999
_diffrn_reflns_point_group_measured_fraction_max 0.998
_diffrn_reflns_theta_full 25.242
_diffrn_reflns_theta_max 25.389
_diffrn_reflns_theta_min 1.486
_diffrn_source 'micro-focus X-ray source'
_exptl_absorpt_coefficient_mu 0.784
_exptl_absorpt_correction_T_max 0.7452
_exptl_absorpt_correction_T_min 0.6999
_exptl_absorpt_correction_type multi-scan
_exptl_absorpt_process_details
; 
 SADABS 2016/2: Krause, L., Herbst-Irmer, R., Sheldrick G.M. & Stalke D., 
 J. Appl. Cryst. 48 (2015) 3-10 
;
_exptl_crystal_colour yellow
_exptl_crystal_density_diffrn 1.530
_exptl_crystal_description prism
_exptl_crystal_F_000 738
_exptl_crystal_size_max 0.300
_exptl_crystal_size_mid 0.297
_exptl_crystal_size_min 0.249
_refine_diff_density_max 0.875
_refine_diff_density_min -0.492
_refine_diff_density_rms 0.062
_refine_ls_extinction_method none
_refine_ls_goodness_of_fit_ref 1.046
_refine_ls_hydrogen_treatment mixed
_refine_ls_matrix_type full
_refine_ls_number_parameters 442
_refine_ls_number_reflns 5751
_refine_ls_number_restraints 5
_refine_ls_restrained_S_all 1.046
_refine_ls_R_factor_all 0.0336
_refine_ls_R_factor_gt 0.0316
_refine_ls_shift/su_max 0.001
_refine_ls_shift/su_mean 0.000
_refine_ls_structure_factor_coef Fsqd
_refine_ls_weighting_details 'w=1/[\s^2^(Fo^2^)+(0.0390P)^2^+1.7056P] where P=(Fo^2^+2Fc^2^)/3'
_refine_ls_weighting_scheme calc
_refine_ls_wR_factor_gt 0.0822
_refine_ls_wR_factor_ref 0.0837
_reflns_Friedel_coverage 0.000
_reflns_number_gt 5410
_reflns_number_total 5751
_reflns_threshold_expression 'I > 2\s(I)'
_cod_data_source_file d4nj05181e2.cif
_cod_data_source_block Cu(L3)2
_cod_depositor_comments 'Adding full bibliography for 7063651--7063658.cif.'
_cod_database_code 7063654
_shelx_shelxl_version_number 2019/3
_shelx_space_group_comment
; 
The symmetry employed for this shelxl refinement is uniquely defined 
by the following loop, which should always be used as a source of 
symmetry information in preference to the above space-group names. 
They are only intended as comments. 
;
_shelx_estimated_absorpt_t_min 0.799
_shelx_estimated_absorpt_t_max 0.829

loop_
_space_group_symop_operation_xyz
'x, y, z'
'-x, -y, -z'

loop_
_atom_site_label
_atom_site_type_symbol
_atom_site_fract_x
_atom_site_fract_y
_atom_site_fract_z
_atom_site_U_iso_or_equiv
_atom_site_adp_type
_atom_site_occupancy
_atom_site_site_symmetry_order
_atom_site_calc_flag
_atom_site_refinement_flags_posn
_atom_site_refinement_flags_adp
_atom_site_refinement_flags_occupancy
_atom_site_disorder_assembly
_atom_site_disorder_group
Cu1 Cu 0.28770(2) 0.57911(2) 0.50266(2) 0.01504(8) Uani 1 1 d . . . . .
F1 F 0.46528(16) 0.31411(17) 0.03078(12) 0.0547(4) Uani 1 1 d . . . . .
F2 F 0.3005(3) 0.40906(18) -0.01774(13) 0.0815(7) Uani 1 1 d . . . . .
F3 F 0.2807(2) 0.24787(18) 0.06286(13) 0.0681(6) Uani 1 1 d . . . . .
F4 F 0.01355(17) 0.69690(13) -0.02139(9) 0.0429(4) Uani 1 1 d . . . . .
F5 F 0.0006(2) 0.85883(15) 0.06020(11) 0.0717(7) Uani 1 1 d . . . . .
F6 F 0.1872(2) 0.8015(2) 0.03591(13) 0.0730(6) Uani 1 1 d . . . . .
O1 O 0.33565(13) 0.71684(12) 0.58790(10) 0.0186(3) Uani 1 1 d . . . . .
O2 O 0.59007(15) 1.06046(13) 0.73601(12) 0.0287(3) Uani 1 1 d D . . . .
H2 H 0.532(2) 1.059(2) 0.7744(16) 0.034 Uiso 1 1 d D U . . .
O3 O 0.24758(13) 0.48178(12) 0.60720(10) 0.0195(3) Uani 1 1 d . . . . .
O4 O 0.16209(14) 0.11126(13) 0.75141(11) 0.0235(3) Uani 1 1 d D . . . .
H4 H 0.120(2) 0.0433(13) 0.7397(18) 0.028 Uiso 1 1 d D U . . .
O5 O 0.80896(14) 0.28708(13) 0.26270(11) 0.0253(3) Uani 1 1 d D . . . .
H5A H 0.769(2) 0.287(2) 0.3117(13) 0.030 Uiso 1 1 d D U . . .
O6 O -0.03968(16) 0.10361(13) 0.26413(12) 0.0284(3) Uani 1 1 d D . . . .
H6A H -0.089(2) 0.1610(17) 0.2585(19) 0.034 Uiso 1 1 d D U . . .
O7 O 0.59602(16) -0.06809(15) 0.14616(12) 0.0332(4) Uani 1 1 d D . . . .
H7A H 0.6621(18) -0.094(2) 0.1784(18) 0.040 Uiso 1 1 d D U . . .
N1 N 0.41672(15) 0.62499(14) 0.41403(12) 0.0167(3) Uani 1 1 d . . . . .
N2 N 0.14302(15) 0.50452(14) 0.41005(11) 0.0150(3) Uani 1 1 d . . . . .
C1 C 0.51861(18) 0.79998(17) 0.51225(14) 0.0176(4) Uani 1 1 d . . . . .
C2 C 0.43477(18) 0.79881(16) 0.58680(14) 0.0168(4) Uani 1 1 d . . . . .
C3 C 0.45923(19) 0.88734(17) 0.66155(15) 0.0193(4) Uani 1 1 d . . . . .
H3 H 0.403069 0.888011 0.710844 0.023 Uiso 1 1 calc R U . . .
C4 C 0.5638(2) 0.97400(18) 0.66496(15) 0.0219(4) Uani 1 1 d . . . . .
C5 C 0.64892(19) 0.97444(18) 0.59290(16) 0.0239(4) Uani 1 1 d . . . . .
H5 H 0.721735 1.032759 0.595907 0.029 Uiso 1 1 calc R U . . .
C6 C 0.62514(18) 0.88998(18) 0.51888(15) 0.0207(4) Uani 1 1 d . . . . .
H6 H 0.681868 0.891315 0.469901 0.025 Uiso 1 1 calc R U . . .
C7 C 0.50239(18) 0.71808(17) 0.43096(14) 0.0180(4) Uani 1 1 d . . . . .
H7 H 0.560340 0.732641 0.383563 0.022 Uiso 1 1 calc R U . . .
C8 C 0.41124(18) 0.55867(18) 0.32391(14) 0.0186(4) Uani 1 1 d . . . . .
C9 C 0.41266(19) 0.61675(18) 0.23552(15) 0.0220(4) Uani 1 1 d . . . . .
H9 H 0.425620 0.702465 0.234539 0.026 Uiso 1 1 calc R U . . .
C10 C 0.3952(2) 0.5496(2) 0.14907(15) 0.0255(4) Uani 1 1 d . . . . .
H10 H 0.396029 0.589260 0.088682 0.031 Uiso 1 1 calc R U . . .
C11 C 0.3763(2) 0.4237(2) 0.15047(16) 0.0246(4) Uani 1 1 d . . . . .
C12 C 0.3784(2) 0.36572(19) 0.23877(16) 0.0234(4) Uani 1 1 d . . . . .
H12 H 0.368525 0.279859 0.239831 0.028 Uiso 1 1 calc R U . . .
C13 C 0.39488(19) 0.43258(18) 0.32522(15) 0.0204(4) Uani 1 1 d . . . . .
H13 H 0.395063 0.392710 0.385581 0.024 Uiso 1 1 calc R U . . .
C14 C 0.3544(2) 0.3507(2) 0.05681(17) 0.0316(5) Uani 1 1 d . . . . .
C15 C 0.10564(18) 0.33005(17) 0.51018(14) 0.0158(4) Uani 1 1 d . . . . .
C16 C 0.18704(18) 0.37369(17) 0.59739(14) 0.0160(4) Uani 1 1 d . . . . .
C17 C 0.20126(18) 0.29619(17) 0.67726(14) 0.0172(4) Uani 1 1 d . . . . .
H17 H 0.253114 0.324214 0.736209 0.021 Uiso 1 1 calc R U . . .
C18 C 0.14124(18) 0.18030(17) 0.67144(14) 0.0185(4) Uani 1 1 d . . . . .
C19 C 0.06170(19) 0.13608(17) 0.58596(15) 0.0190(4) Uani 1 1 d . . . . .
H19 H 0.021308 0.055965 0.582188 0.023 Uiso 1 1 calc R U . . .
C20 C 0.04388(19) 0.21129(17) 0.50835(14) 0.0178(4) Uani 1 1 d . . . . .
H20 H -0.011873 0.182763 0.451261 0.021 Uiso 1 1 calc R U . . .
C21 C 0.08062(18) 0.40125(17) 0.42562(14) 0.0160(4) Uani 1 1 d . . . . .
H21 H 0.012709 0.370870 0.376420 0.019 Uiso 1 1 calc R U . . .
C22 C 0.11240(18) 0.56509(17) 0.32082(14) 0.0156(4) Uani 1 1 d . . . . .
C23 C 0.13916(17) 0.69053(17) 0.32185(14) 0.0159(4) Uani 1 1 d . . . . .
H23 H 0.169285 0.732592 0.381844 0.019 Uiso 1 1 calc R U . . .
C24 C 0.12227(18) 0.75404(17) 0.23656(14) 0.0181(4) Uani 1 1 d . . . . .
H24 H 0.141723 0.839239 0.237867 0.022 Uiso 1 1 calc R U . . .
C25 C 0.0769(2) 0.69328(18) 0.14912(15) 0.0217(4) Uani 1 1 d . . . . .
C26 C 0.0477(2) 0.56906(19) 0.14748(15) 0.0251(4) Uani 1 1 d . . . . .
H26 H 0.015200 0.527813 0.087555 0.030 Uiso 1 1 calc R U . . .
C27 C 0.0657(2) 0.50472(18) 0.23264(15) 0.0219(4) Uani 1 1 d . . . . .
H27 H 0.046147 0.419520 0.230954 0.026 Uiso 1 1 calc R U . . .
C28 C 0.0679(3) 0.7624(2) 0.05688(16) 0.0327(5) Uani 1 1 d . . . . .
C29 C 0.7458(2) 0.3574(2) 0.18810(17) 0.0330(5) Uani 1 1 d . . . . .
H29A H 0.654411 0.325345 0.171527 0.050 Uiso 1 1 calc R U . . .
H29B H 0.791052 0.353681 0.130119 0.050 Uiso 1 1 calc R U . . .
H29C H 0.748500 0.441667 0.211276 0.050 Uiso 1 1 calc R U . . .
C30 C 0.0783(2) 0.1320(2) 0.2251(2) 0.0380(6) Uani 1 1 d . . . . .
H30A H 0.058395 0.157392 0.157571 0.057 Uiso 1 1 calc R U . . .
H30B H 0.128770 0.060452 0.226562 0.057 Uiso 1 1 calc R U . . .
H30C H 0.129596 0.197848 0.264046 0.057 Uiso 1 1 calc R U . . .
C31 C 0.6433(3) 0.0262(2) 0.0857(2) 0.0435(6) Uani 1 1 d . . . . .
H31A H 0.570680 0.073943 0.060519 0.065 Uiso 1 1 calc R U . . .
H31B H 0.679522 -0.010234 0.031058 0.065 Uiso 1 1 calc R U . . .
H31C H 0.711747 0.078962 0.124552 0.065 Uiso 1 1 calc R U . . .

loop_
_atom_site_aniso_label
_atom_site_aniso_U_11
_atom_site_aniso_U_22
_atom_site_aniso_U_33
_atom_site_aniso_U_23
_atom_site_aniso_U_13
_atom_site_aniso_U_12
Cu1 0.01509(13) 0.01370(13) 0.01607(13) 0.00238(9) 0.00323(9) -0.00304(9)
F1 0.0440(9) 0.0782(12) 0.0439(9) -0.0248(8) 0.0151(7) 0.0069(8)
F2 0.137(2) 0.0672(12) 0.0346(9) -0.0115(8) -0.0299(11) 0.0446(13)
F3 0.0808(13) 0.0724(12) 0.0487(10) -0.0275(9) 0.0292(9) -0.0392(10)
F4 0.0743(11) 0.0317(7) 0.0201(7) 0.0054(5) -0.0033(7) 0.0028(7)
F5 0.155(2) 0.0360(9) 0.0306(8) 0.0136(7) 0.0140(10) 0.0473(11)
F6 0.0733(13) 0.0975(15) 0.0423(10) 0.0342(10) 0.0066(9) -0.0372(11)
O1 0.0178(7) 0.0158(7) 0.0218(7) 0.0002(5) 0.0051(5) -0.0059(5)
O2 0.0272(8) 0.0210(7) 0.0356(9) -0.0041(6) 0.0012(7) -0.0084(6)
O3 0.0242(7) 0.0155(7) 0.0177(7) 0.0025(5) 0.0025(5) -0.0068(5)
O4 0.0257(8) 0.0177(7) 0.0269(8) 0.0096(6) 0.0034(6) -0.0012(6)
O5 0.0243(8) 0.0260(8) 0.0273(8) 0.0012(6) 0.0099(6) 0.0007(6)
O6 0.0319(9) 0.0188(7) 0.0356(9) 0.0071(6) 0.0087(7) 0.0007(6)
O7 0.0302(9) 0.0320(9) 0.0362(9) 0.0000(7) 0.0003(7) 0.0007(7)
N1 0.0143(8) 0.0161(8) 0.0208(8) 0.0046(6) 0.0043(6) 0.0029(6)
N2 0.0152(8) 0.0134(7) 0.0168(8) 0.0010(6) 0.0039(6) 0.0006(6)
C1 0.0141(9) 0.0152(9) 0.0234(10) 0.0071(7) 0.0012(7) 0.0013(7)
C2 0.0130(9) 0.0135(9) 0.0230(10) 0.0065(7) -0.0013(7) 0.0000(7)
C3 0.0179(9) 0.0164(9) 0.0234(10) 0.0050(8) 0.0019(8) 0.0000(7)
C4 0.0198(10) 0.0149(9) 0.0288(11) 0.0043(8) -0.0044(8) 0.0001(8)
C5 0.0146(9) 0.0183(10) 0.0370(12) 0.0084(9) -0.0013(8) -0.0037(8)
C6 0.0127(9) 0.0203(10) 0.0295(11) 0.0096(8) 0.0033(8) 0.0005(7)
C7 0.0122(9) 0.0199(9) 0.0232(10) 0.0100(8) 0.0046(7) 0.0043(7)
C8 0.0125(9) 0.0221(10) 0.0227(10) 0.0036(8) 0.0061(7) 0.0039(7)
C9 0.0198(10) 0.0208(10) 0.0272(11) 0.0056(8) 0.0089(8) 0.0015(8)
C10 0.0230(10) 0.0328(12) 0.0225(10) 0.0065(9) 0.0084(8) 0.0033(9)
C11 0.0187(10) 0.0306(11) 0.0262(11) -0.0011(9) 0.0070(8) 0.0066(8)
C12 0.0199(10) 0.0212(10) 0.0307(11) 0.0016(8) 0.0054(8) 0.0071(8)
C13 0.0178(9) 0.0200(10) 0.0247(10) 0.0060(8) 0.0048(8) 0.0059(8)
C14 0.0281(12) 0.0383(13) 0.0291(12) -0.0011(10) 0.0068(9) 0.0013(10)
C15 0.0153(9) 0.0143(9) 0.0187(9) 0.0013(7) 0.0064(7) 0.0007(7)
C16 0.0141(9) 0.0147(9) 0.0205(9) 0.0012(7) 0.0068(7) 0.0010(7)
C17 0.0147(9) 0.0186(9) 0.0187(9) 0.0017(7) 0.0041(7) 0.0008(7)
C18 0.0160(9) 0.0183(9) 0.0234(10) 0.0068(8) 0.0090(8) 0.0049(7)
C19 0.0201(10) 0.0121(9) 0.0261(10) 0.0006(7) 0.0088(8) -0.0008(7)
C20 0.0177(9) 0.0158(9) 0.0202(9) -0.0016(7) 0.0051(7) -0.0008(7)
C21 0.0155(9) 0.0157(9) 0.0170(9) -0.0011(7) 0.0038(7) 0.0004(7)
C22 0.0124(9) 0.0162(9) 0.0189(9) 0.0026(7) 0.0043(7) 0.0007(7)
C23 0.0129(9) 0.0153(9) 0.0199(9) -0.0012(7) 0.0031(7) 0.0017(7)
C24 0.0174(9) 0.0130(9) 0.0247(10) 0.0025(7) 0.0047(8) 0.0025(7)
C25 0.0233(10) 0.0206(10) 0.0216(10) 0.0050(8) 0.0042(8) 0.0019(8)
C26 0.0352(12) 0.0212(10) 0.0174(10) -0.0004(8) 0.0008(9) -0.0032(9)
C27 0.0287(11) 0.0143(9) 0.0220(10) 0.0008(8) 0.0034(8) -0.0036(8)
C28 0.0504(15) 0.0237(11) 0.0237(11) 0.0045(9) 0.0058(10) -0.0010(10)
C29 0.0320(12) 0.0396(13) 0.0279(12) 0.0014(10) 0.0047(9) 0.0046(10)
C30 0.0312(13) 0.0279(12) 0.0575(16) 0.0171(11) 0.0128(11) 0.0047(10)
C31 0.0490(16) 0.0389(14) 0.0388(14) 0.0081(11) -0.0046(12) -0.0042(12)

loop_
_atom_type_symbol
_atom_type_description
_atom_type_scat_dispersion_real
_atom_type_scat_dispersion_imag
_atom_type_scat_source
C C 0.0033 0.0016 'International Tables Vol C Tables 4.2.6.8 and 6.1.1.4'
H H 0.0000 0.0000 'International Tables Vol C Tables 4.2.6.8 and 6.1.1.4'
N N 0.0061 0.0033 'International Tables Vol C Tables 4.2.6.8 and 6.1.1.4'
O O 0.0106 0.0060 'International Tables Vol C Tables 4.2.6.8 and 6.1.1.4'
F F 0.0171 0.0103 'International Tables Vol C Tables 4.2.6.8 and 6.1.1.4'
Cu Cu 0.3201 1.2651 'International Tables Vol C Tables 4.2.6.8 and 6.1.1.4'

loop_
_geom_angle_atom_site_label_1
_geom_angle_atom_site_label_2
_geom_angle_atom_site_label_3
_geom_angle
_geom_angle_site_symmetry_1
_geom_angle_site_symmetry_3
_geom_angle_publ_flag
O3 Cu1 O1 91.66(6) . . ?
O3 Cu1 N2 94.35(6) . . ?
O1 Cu1 N2 142.17(6) . . ?
O3 Cu1 N1 146.41(6) . . ?
O1 Cu1 N1 94.35(6) . . ?
N2 Cu1 N1 100.78(7) . . ?
C2 O1 Cu1 128.15(12) . . ?
C4 O2 H2 112.6(19) . . ?
C16 O3 Cu1 124.64(12) . . ?
C18 O4 H4 108.8(17) . . ?
C29 O5 H5A 110.4(18) . . ?
C30 O6 H6A 111.7(19) . . ?
C31 O7 H7A 107(2) . . ?
C7 N1 C8 118.20(16) . . ?
C7 N1 Cu1 122.89(14) . . ?
C8 N1 Cu1 118.77(12) . . ?
C21 N2 C22 120.43(16) . . ?
C21 N2 Cu1 122.64(13) . . ?
C22 N2 Cu1 116.84(12) . . ?
C7 C1 C6 117.36(18) . . ?
C7 C1 C2 124.58(17) . . ?
C6 C1 C2 118.06(18) . . ?
O1 C2 C3 118.92(17) . . ?
O1 C2 C1 122.23(17) . . ?
C3 C2 C1 118.85(17) . . ?
C4 C3 C2 121.23(19) . . ?
C4 C3 H3 119.4 . . ?
C2 C3 H3 119.4 . . ?
O2 C4 C3 122.67(19) . . ?
O2 C4 C5 116.92(18) . . ?
C3 C4 C5 120.41(19) . . ?
C6 C5 C4 119.00(18) . . ?
C6 C5 H5 120.5 . . ?
C4 C5 H5 120.5 . . ?
C5 C6 C1 122.43(19) . . ?
C5 C6 H6 118.8 . . ?
C1 C6 H6 118.8 . . ?
N1 C7 C1 127.26(18) . . ?
N1 C7 H7 116.4 . . ?
C1 C7 H7 116.4 . . ?
C9 C8 C13 119.87(19) . . ?
C9 C8 N1 121.67(18) . . ?
C13 C8 N1 118.30(17) . . ?
C10 C9 C8 119.95(19) . . ?
C10 C9 H9 120.0 . . ?
C8 C9 H9 120.0 . . ?
C9 C10 C11 120.05(19) . . ?
C9 C10 H10 120.0 . . ?
C11 C10 H10 120.0 . . ?
C12 C11 C10 119.9(2) . . ?
C12 C11 C14 119.8(2) . . ?
C10 C11 C14 120.3(2) . . ?
C13 C12 C11 120.12(19) . . ?
C13 C12 H12 119.9 . . ?
C11 C12 H12 119.9 . . ?
C12 C13 C8 120.03(19) . . ?
C12 C13 H13 120.0 . . ?
C8 C13 H13 120.0 . . ?
F2 C14 F1 105.9(2) . . ?
F2 C14 F3 107.5(2) . . ?
F1 C14 F3 103.6(2) . . ?
F2 C14 C11 113.7(2) . . ?
F1 C14 C11 112.56(19) . . ?
F3 C14 C11 112.84(19) . . ?
C20 C15 C21 118.07(17) . . ?
C20 C15 C16 118.55(17) . . ?
C21 C15 C16 123.36(17) . . ?
O3 C16 C17 118.22(17) . . ?
O3 C16 C15 123.59(17) . . ?
C17 C16 C15 118.19(17) . . ?
C18 C17 C16 121.21(18) . . ?
C18 C17 H17 119.4 . . ?
C16 C17 H17 119.4 . . ?
O4 C18 C17 117.20(18) . . ?
O4 C18 C19 121.66(17) . . ?
C17 C18 C19 121.15(18) . . ?
C20 C19 C18 118.49(17) . . ?
C20 C19 H19 120.8 . . ?
C18 C19 H19 120.8 . . ?
C19 C20 C15 122.38(18) . . ?
C19 C20 H20 118.8 . . ?
C15 C20 H20 118.8 . . ?
N2 C21 C15 125.62(17) . . ?
N2 C21 H21 117.2 . . ?
C15 C21 H21 117.2 . . ?
C27 C22 C23 119.12(17) . . ?
C27 C22 N2 123.29(17) . . ?
C23 C22 N2 117.46(17) . . ?
C24 C23 C22 120.67(18) . . ?
C24 C23 H23 119.7 . . ?
C22 C23 H23 119.7 . . ?
C23 C24 C25 119.86(18) . . ?
C23 C24 H24 120.1 . . ?
C25 C24 H24 120.1 . . ?
C24 C25 C26 119.97(18) . . ?
C24 C25 C28 118.96(18) . . ?
C26 C25 C28 120.97(19) . . ?
C27 C26 C25 120.43(19) . . ?
C27 C26 H26 119.8 . . ?
C25 C26 H26 119.8 . . ?
C26 C27 C22 119.94(18) . . ?
C26 C27 H27 120.0 . . ?
C22 C27 H27 120.0 . . ?
F5 C28 F4 106.7(2) . . ?
F5 C28 F6 106.7(2) . . ?
F4 C28 F6 104.6(2) . . ?
F5 C28 C25 113.24(19) . . ?
F4 C28 C25 113.63(18) . . ?
F6 C28 C25 111.3(2) . . ?
O5 C29 H29A 109.5 . . ?
O5 C29 H29B 109.5 . . ?
H29A C29 H29B 109.5 . . ?
O5 C29 H29C 109.5 . . ?
H29A C29 H29C 109.5 . . ?
H29B C29 H29C 109.5 . . ?
O6 C30 H30A 109.5 . . ?
O6 C30 H30B 109.5 . . ?
H30A C30 H30B 109.5 . . ?
O6 C30 H30C 109.5 . . ?
H30A C30 H30C 109.5 . . ?
H30B C30 H30C 109.5 . . ?
O7 C31 H31A 109.5 . . ?
O7 C31 H31B 109.5 . . ?
H31A C31 H31B 109.5 . . ?
O7 C31 H31C 109.5 . . ?
H31A C31 H31C 109.5 . . ?
H31B C31 H31C 109.5 . . ?

loop_
_geom_bond_atom_site_label_1
_geom_bond_atom_site_label_2
_geom_bond_distance
_geom_bond_site_symmetry_2
_geom_bond_publ_flag
Cu1 O3 1.8862(13) . ?
Cu1 O1 1.9098(13) . ?
Cu1 N2 1.9606(16) . ?
Cu1 N1 1.9671(16) . ?
F1 C14 1.332(3) . ?
F2 C14 1.310(3) . ?
F3 C14 1.332(3) . ?
F4 C28 1.331(3) . ?
F5 C28 1.321(3) . ?
F6 C28 1.343(3) . ?
O1 C2 1.318(2) . ?
O2 C4 1.350(3) . ?
O2 H2 0.846(10) . ?
O3 C16 1.306(2) . ?
O4 C18 1.358(2) . ?
O4 H4 0.842(10) . ?
O5 C29 1.422(3) . ?
O5 H5A 0.835(10) . ?
O6 C30 1.410(3) . ?
O6 H6A 0.841(10) . ?
O7 C31 1.443(3) . ?
O7 H7A 0.840(10) . ?
N1 C7 1.305(3) . ?
N1 C8 1.430(3) . ?
N2 C21 1.305(2) . ?
N2 C22 1.424(2) . ?
C1 C7 1.419(3) . ?
C1 C6 1.421(3) . ?
C1 C2 1.428(3) . ?
C2 C3 1.400(3) . ?
C3 C4 1.386(3) . ?
C3 H3 0.9500 . ?
C4 C5 1.410(3) . ?
C5 C6 1.362(3) . ?
C5 H5 0.9500 . ?
C6 H6 0.9500 . ?
C7 H7 0.9500 . ?
C8 C9 1.391(3) . ?
C8 C13 1.396(3) . ?
C9 C10 1.383(3) . ?
C9 H9 0.9500 . ?
C10 C11 1.395(3) . ?
C10 H10 0.9500 . ?
C11 C12 1.387(3) . ?
C11 C14 1.500(3) . ?
C12 C13 1.382(3) . ?
C12 H12 0.9500 . ?
C13 H13 0.9500 . ?
C15 C20 1.417(3) . ?
C15 C21 1.427(3) . ?
C15 C16 1.434(3) . ?
C16 C17 1.409(3) . ?
C17 C18 1.380(3) . ?
C17 H17 0.9500 . ?
C18 C19 1.408(3) . ?
C19 C20 1.371(3) . ?
C19 H19 0.9500 . ?
C20 H20 0.9500 . ?
C21 H21 0.9500 . ?
C22 C27 1.394(3) . ?
C22 C23 1.397(3) . ?
C23 C24 1.381(3) . ?
C23 H23 0.9500 . ?
C24 C25 1.385(3) . ?
C24 H24 0.9500 . ?
C25 C26 1.386(3) . ?
C25 C28 1.494(3) . ?
C26 C27 1.385(3) . ?
C26 H26 0.9500 . ?
C27 H27 0.9500 . ?
C29 H29A 0.9800 . ?
C29 H29B 0.9800 . ?
C29 H29C 0.9800 . ?
C30 H30A 0.9800 . ?
C30 H30B 0.9800 . ?
C30 H30C 0.9800 . ?
C31 H31A 0.9800 . ?
C31 H31B 0.9800 . ?
C31 H31C 0.9800 . ?

loop_
_geom_hbond_atom_site_label_D
_geom_hbond_atom_site_label_H
_geom_hbond_atom_site_label_A
_geom_hbond_distance_DH
_geom_hbond_distance_HA
_geom_hbond_distance_DA
_geom_hbond_angle_DHA
_geom_hbond_site_symmetry_A
_geom_hbond_publ_flag
O2 H2 O7 0.846(10) 1.834(10) 2.678(2) 175(3) 2_666 yes
O4 H4 O6 0.842(10) 1.769(11) 2.603(2) 171(2) 2_556 yes
O5 H5A O1 0.835(10) 1.867(10) 2.6984(19) 174(3) 2_666 yes
O6 H6A O5 0.841(10) 1.817(11) 2.654(2) 173(3) 1_455 yes
O7 H7A O4 0.840(10) 1.967(13) 2.785(2) 164(3) 2_656 yes
C21 H21 O5 0.95 2.56 3.506(2) 172.0 1_455 yes
C29 H29A F1 0.98 2.57 3.389(3) 141.4 . yes
C29 H29C O3 0.98 2.63 3.313(3) 126.8 2_666 yes
C30 H30A F4 0.98 2.57 3.489(3) 155.7 2_565 yes

loop_
_geom_torsion_atom_site_label_1
_geom_torsion_atom_site_label_2
_geom_torsion_atom_site_label_3
_geom_torsion_atom_site_label_4
_geom_torsion
_geom_torsion_site_symmetry_1
_geom_torsion_site_symmetry_2
_geom_torsion_site_symmetry_3
_geom_torsion_site_symmetry_4
_geom_torsion_publ_flag
O1 Cu1 O3 C16 169.03(15) . . . . ?
N2 Cu1 O3 C16 26.41(15) . . . . ?
N1 Cu1 O3 C16 -90.56(18) . . . . ?
Cu1 O1 C2 C3 -174.51(13) . . . . ?
Cu1 O1 C2 C1 5.1(3) . . . . ?
C7 C1 C2 O1 2.4(3) . . . . ?
C6 C1 C2 O1 -178.26(17) . . . . ?
C7 C1 C2 C3 -177.94(17) . . . . ?
C6 C1 C2 C3 1.4(3) . . . . ?
O1 C2 C3 C4 178.61(17) . . . . ?
C1 C2 C3 C4 -1.0(3) . . . . ?
C2 C3 C4 O2 -179.98(18) . . . . ?
C2 C3 C4 C5 -0.3(3) . . . . ?
O2 C4 C5 C6 -179.01(18) . . . . ?
C3 C4 C5 C6 1.3(3) . . . . ?
C4 C5 C6 C1 -1.0(3) . . . . ?
C7 C1 C6 C5 178.97(18) . . . . ?
C2 C1 C6 C5 -0.4(3) . . . . ?
C8 N1 C7 C1 175.83(17) . . . . ?
Cu1 N1 C7 C1 0.1(3) . . . . ?
C6 C1 C7 N1 175.52(18) . . . . ?
C2 C1 C7 N1 -5.2(3) . . . . ?
C7 N1 C8 C9 -45.6(3) . . . . ?
Cu1 N1 C8 C9 130.31(16) . . . . ?
C7 N1 C8 C13 138.92(18) . . . . ?
Cu1 N1 C8 C13 -45.2(2) . . . . ?
C13 C8 C9 C10 1.3(3) . . . . ?
N1 C8 C9 C10 -174.09(18) . . . . ?
C8 C9 C10 C11 -0.1(3) . . . . ?
C9 C10 C11 C12 -1.7(3) . . . . ?
C9 C10 C11 C14 178.69(19) . . . . ?
C10 C11 C12 C13 2.1(3) . . . . ?
C14 C11 C12 C13 -178.21(19) . . . . ?
C11 C12 C13 C8 -0.9(3) . . . . ?
C9 C8 C13 C12 -0.8(3) . . . . ?
N1 C8 C13 C12 174.73(17) . . . . ?
C12 C11 C14 F2 152.7(2) . . . . ?
C10 C11 C14 F2 -27.7(3) . . . . ?
C12 C11 C14 F1 -86.9(3) . . . . ?
C10 C11 C14 F1 92.7(3) . . . . ?
C12 C11 C14 F3 29.9(3) . . . . ?
C10 C11 C14 F3 -150.4(2) . . . . ?
Cu1 O3 C16 C17 159.22(13) . . . . ?
Cu1 O3 C16 C15 -21.5(3) . . . . ?
C20 C15 C16 O3 -179.44(17) . . . . ?
C21 C15 C16 O3 -1.1(3) . . . . ?
C20 C15 C16 C17 -0.2(3) . . . . ?
C21 C15 C16 C17 178.10(17) . . . . ?
O3 C16 C17 C18 -179.22(17) . . . . ?
C15 C16 C17 C18 1.5(3) . . . . ?
C16 C17 C18 O4 178.94(16) . . . . ?
C16 C17 C18 C19 -1.1(3) . . . . ?
O4 C18 C19 C20 179.33(17) . . . . ?
C17 C18 C19 C20 -0.6(3) . . . . ?
C18 C19 C20 C15 1.9(3) . . . . ?
C21 C15 C20 C19 -179.94(17) . . . . ?
C16 C15 C20 C19 -1.5(3) . . . . ?
C22 N2 C21 C15 177.57(17) . . . . ?
Cu1 N2 C21 C15 1.1(3) . . . . ?
C20 C15 C21 N2 -169.78(18) . . . . ?
C16 C15 C21 N2 11.9(3) . . . . ?
C21 N2 C22 C27 -29.6(3) . . . . ?
Cu1 N2 C22 C27 147.09(16) . . . . ?
C21 N2 C22 C23 154.65(17) . . . . ?
Cu1 N2 C22 C23 -28.6(2) . . . . ?
C27 C22 C23 C24 -1.3(3) . . . . ?
N2 C22 C23 C24 174.60(16) . . . . ?
C22 C23 C24 C25 0.8(3) . . . . ?
C23 C24 C25 C26 0.5(3) . . . . ?
C23 C24 C25 C28 -175.94(19) . . . . ?
C24 C25 C26 C27 -1.1(3) . . . . ?
C28 C25 C26 C27 175.2(2) . . . . ?
C25 C26 C27 C22 0.5(3) . . . . ?
C23 C22 C27 C26 0.7(3) . . . . ?
N2 C22 C27 C26 -174.99(18) . . . . ?
C24 C25 C28 F5 -53.1(3) . . . . ?
C26 C25 C28 F5 130.5(2) . . . . ?
C24 C25 C28 F4 -175.0(2) . . . . ?
C26 C25 C28 F4 8.6(3) . . . . ?
C24 C25 C28 F6 67.2(3) . . . . ?
C26 C25 C28 F6 -109.2(2) . . . . ?
